data_4348980
loop_
_publ_author_name
'Richardson, Paul'
'Alexandropoulos, Dimitris I.'
'Cunha-Silva, Lu\'is'
'Lorusso, Giulia'
'Evangelisti, Marco'
'Tang, Jinkui'
'Stamatatos, Theocharis C.'

_publ_section_title
;
 &#x2018;All three-in-one&#x2019;: ferromagnetic interactions,
 single-molecule magnetism and magnetocaloric properties in a new family
 of [Cu4Ln] (LnIII = Gd, Tb, Dy) clusters
;
_journal_issue 10
_journal_name_full 'Inorganic Chemistry Frontiers'
_journal_page_first 945
_journal_paper_doi 10.1039/C5QI00146C
_journal_volume 2
_journal_year 2015
_chemical_formula_moiety 'C80 H48 Cu4 O16 Tb, C6 N H80'
_chemical_formula_sum 'C110 H128 Cu4 N5 O16 Tb'
_chemical_formula_weight 2189.25
_space_group_crystal_system tetragonal
_space_group_IT_number 114
_space_group_name_Hall 'P -4 2n'
_space_group_name_H-M_alt 'P -4 21 c'
_atom_sites_solution_hydrogens geom
_audit_creation_date '11 August 2015'
_audit_creation_method 'SHELXL-2014/7 and enCIFer'
_audit_update_record
;
2015-08-12 deposited with the CCDC.
2015-09-09 downloaded from the CCDC.
;
_cell_angle_alpha 90
_cell_angle_beta 90
_cell_angle_gamma 90
_cell_formula_units_Z 8
_cell_length_a 30.3009(19)
_cell_length_b 30.3009(19)
_cell_length_c 23.5735(15)
_cell_measurement_reflns_used 9602
_cell_measurement_temperature 150(2)
_cell_measurement_theta_max 28.24
_cell_measurement_theta_min 2.19
_cell_volume 21644(2)
_computing_structure_refinement 'SHELXL-2014/7 (Sheldrick, 2014)'
_diffrn_ambient_temperature 150(2)
_diffrn_measured_fraction_theta_full 0.995
_diffrn_measured_fraction_theta_max 0.995
_diffrn_measurement_device_type 'Bruker X8 Kappa CCD APEX II'
_diffrn_measurement_method '\f and \w scans'
_diffrn_radiation_type MoK\a
_diffrn_radiation_wavelength 0.71073
_diffrn_reflns_av_R_equivalents 0.0576
_diffrn_reflns_av_unetI/netI 0.0502
_diffrn_reflns_Laue_measured_fraction_full 0.995
_diffrn_reflns_Laue_measured_fraction_max 0.995
_diffrn_reflns_limit_h_max 36
_diffrn_reflns_limit_h_min -27
_diffrn_reflns_limit_k_max 36
_diffrn_reflns_limit_k_min -35
_diffrn_reflns_limit_l_max 27
_diffrn_reflns_limit_l_min -28
_diffrn_reflns_number 120629
_diffrn_reflns_point_group_measured_fraction_full 0.996
_diffrn_reflns_point_group_measured_fraction_max 0.996
_diffrn_reflns_theta_full 25.025
_diffrn_reflns_theta_max 25.025
_diffrn_reflns_theta_min 3.710
_diffrn_source 'fine-focus sealed tube'
_exptl_absorpt_coefficient_mu 1.482
_exptl_absorpt_correction_T_max 0.763
_exptl_absorpt_correction_T_min 0.652
_exptl_absorpt_correction_type multi-scan
_exptl_absorpt_process_details
; 
'SADABS V2012/1 (Bruker AXS Inc.)' 
;
_exptl_crystal_colour green
_exptl_crystal_density_diffrn 1.344
_exptl_crystal_description prism
_exptl_crystal_F_000 9056
_exptl_crystal_size_max 0.310
_exptl_crystal_size_mid 0.260
_exptl_crystal_size_min 0.210
_refine_diff_density_max 1.409
_refine_diff_density_min -0.639
_refine_diff_density_rms 0.122
_refine_ls_abs_structure_details
;
 Refined as an inversion twin.
;
_refine_ls_abs_structure_Flack 0.082(18)
_refine_ls_extinction_method none
_refine_ls_goodness_of_fit_ref 1.060
_refine_ls_hydrogen_treatment constr
_refine_ls_matrix_type full
_refine_ls_number_parameters 1196
_refine_ls_number_reflns 18921
_refine_ls_number_restraints 0
_refine_ls_restrained_S_all 1.060
_refine_ls_R_factor_all 0.0788
_refine_ls_R_factor_gt 0.0612
_refine_ls_shift/su_max 0.000
_refine_ls_shift/su_mean 0.000
_refine_ls_structure_factor_coef Fsqd
_refine_ls_weighting_details 'w=1/[\s^2^(Fo^2^)+(0.0784P)^2^+91.7841P] where P=(Fo^2^+2Fc^2^)/3'
_refine_ls_weighting_scheme calc
_refine_ls_wR_factor_gt 0.1510
_refine_ls_wR_factor_ref 0.1641
_reflns_Friedel_coverage 0.876
_reflns_Friedel_fraction_full 0.998
_reflns_Friedel_fraction_max 0.998
_reflns_number_gt 15875
_reflns_number_total 18921
_reflns_threshold_expression 'I > 2\s(I)'
_cod_data_source_file c5qi00146c2.cif
_cod_data_source_block PR39A
_cod_depositor_comments
;
The following automatic conversions were performed:

data item '_exptl_absorpt_correction_type' value 'Multi-scan' was
changed to 'multi-scan' in accordance with the
/home/saulius/struct/COD-crude-data/automatic-downloads/DataCite-retrospective/RSC/depositions/lib/dictionaries/cif_core.dic
dictionary named 'cif_core.dic' version 2.4.2 last updated on
2011-04-26.

Automatic conversion script
Id: cif_fix_values 6909 2019-04-08 15:41:33Z antanas 
;
_cod_original_cell_volume 21644(3)
_cod_database_code 4348980
_shelx_shelxl_version_number 2014/7
_shelx_space_group_comment
;
The symmetry employed for this shelxl refinement is uniquely defined
by the following loop, which should always be used as a source of
symmetry information in preference to the above space-group names.
They are only intended as comments.
;
_shelx_estimated_absorpt_t_min 0.657
_shelx_estimated_absorpt_t_max 0.746

loop_
_space_group_symop_operation_xyz
'x, y, z'
'y, -x, -z'
'-x, -y, z'
'-y, x, -z'
'x+1/2, -y+1/2, -z+1/2'
'-x+1/2, y+1/2, -z+1/2'
'-y+1/2, -x+1/2, z+1/2'
'y+1/2, x+1/2, z+1/2'

loop_
_atom_site_label
_atom_site_type_symbol
_atom_site_fract_x
_atom_site_fract_y
_atom_site_fract_z
_atom_site_U_iso_or_equiv
_atom_site_adp_type
_atom_site_occupancy
_atom_site_site_symmetry_order
_atom_site_calc_flag
_atom_site_refinement_flags_posn
_atom_site_refinement_flags_adp
Tb1 Tb 0.33877(2) 0.20705(2) 0.48340(2) 0.03127(15) Uani 1 1 d . .
Cu2 Cu 0.35750(5) 0.16801(5) 0.61280(6) 0.0389(3) Uani 1 1 d . .
Cu3 Cu 0.35996(5) 0.10561(5) 0.43572(6) 0.0380(3) Uani 1 1 d . .
Cu1 Cu 0.35105(5) 0.25159(5) 0.35568(6) 0.0353(3) Uani 1 1 d . .
Cu4 Cu 0.30638(6) 0.30198(5) 0.53795(7) 0.0478(4) Uani 1 1 d . .
O7 O 0.3438(3) 0.1127(3) 0.6465(4) 0.046(2) Uani 1 1 d . .
O4 O 0.4012(3) 0.2554(3) 0.3071(3) 0.043(2) Uani 1 1 d . .
O1 O 0.3886(2) 0.2190(3) 0.4065(3) 0.0339(18) Uani 1 1 d . .
O2 O 0.3009(3) 0.2406(3) 0.4037(3) 0.0365(18) Uani 1 1 d . .
O3 O 0.3138(3) 0.2874(3) 0.3120(4) 0.048(2) Uani 1 1 d . .
O16 O 0.2671(3) 0.3079(3) 0.6017(4) 0.058(3) Uani 1 1 d . .
O13 O 0.2802(3) 0.2443(3) 0.5275(3) 0.041(2) Uani 1 1 d . .
O5 O 0.3752(3) 0.2201(2) 0.5707(3) 0.0371(19) Uani 1 1 d . .
O8 O 0.3962(3) 0.1858(3) 0.6707(4) 0.054(2) Uani 1 1 d . .
O6 O 0.3131(3) 0.1560(3) 0.5576(3) 0.0399(19) Uani 1 1 d . .
O9 O 0.3131(3) 0.1472(2) 0.4281(3) 0.0358(18) Uani 1 1 d . .
O12 O 0.3227(3) 0.0648(3) 0.3949(4) 0.044(2) Uani 1 1 d . .
O11 O 0.4107(3) 0.0701(3) 0.4411(4) 0.053(2) Uani 1 1 d . .
O10 O 0.3888(2) 0.1456(2) 0.4876(3) 0.0352(17) Uani 1 1 d . .
O15 O 0.3253(4) 0.3622(3) 0.5300(4) 0.064(3) Uani 1 1 d . .
O14 O 0.3519(3) 0.2866(2) 0.4846(4) 0.0428(19) Uani 1 1 d . .
C2 C 0.2729(4) 0.2866(4) 0.3326(5) 0.040(3) Uani 1 1 d . .
C3 C 0.2389(4) 0.3096(4) 0.3075(5) 0.040(3) Uani 1 1 d . .
H3 H 0.2444 0.3260 0.2740 0.048 Uiso 1 1 calc R U
C4 C 0.1956(4) 0.3090(4) 0.3312(5) 0.042(3) Uani 1 1 d . .
C10 C 0.1594(4) 0.3321(4) 0.3060(6) 0.048(3) Uani 1 1 d . .
H10 H 0.1638 0.3480 0.2717 0.058 Uiso 1 1 calc R U
C9 C 0.1200(4) 0.3316(5) 0.3299(7) 0.051(3) Uani 1 1 d . .
H9 H 0.0966 0.3476 0.3127 0.061 Uiso 1 1 calc R U
C8 C 0.1117(5) 0.3077(6) 0.3805(7) 0.066(4) Uani 1 1 d . .
H8 H 0.0830 0.3072 0.3969 0.079 Uiso 1 1 calc R U
C5 C 0.1891(4) 0.2854(4) 0.3822(5) 0.042(3) Uani 1 1 d . .
C7 C 0.1461(4) 0.2854(6) 0.4052(6) 0.058(4) Uani 1 1 d . .
H7 H 0.1407 0.2693 0.4391 0.070 Uiso 1 1 calc R U
C6 C 0.2245(4) 0.2633(4) 0.4074(5) 0.040(3) Uani 1 1 d . .
H6 H 0.2199 0.2488 0.4426 0.048 Uiso 1 1 calc R U
C1 C 0.2656(4) 0.2617(4) 0.3832(5) 0.035(3) Uani 1 1 d . .
C11 C 0.4349(4) 0.2326(4) 0.3285(5) 0.035(3) Uani 1 1 d . .
C16 C 0.4740(4) 0.2253(4) 0.3002(5) 0.040(3) Uani 1 1 d . .
H16 H 0.4779 0.2376 0.2635 0.047 Uiso 1 1 calc R U
C15 C 0.5087(4) 0.1998(4) 0.3244(5) 0.037(3) Uani 1 1 d . .
C17 C 0.5486(4) 0.1908(5) 0.2963(6) 0.047(3) Uani 1 1 d . .
H17 H 0.5531 0.2025 0.2594 0.056 Uiso 1 1 calc R U
C18 C 0.5808(4) 0.1658(5) 0.3204(6) 0.056(4) Uani 1 1 d . .
H18 H 0.6072 0.1597 0.3001 0.067 Uiso 1 1 calc R U
C19 C 0.5751(4) 0.1491(5) 0.3754(6) 0.055(4) Uani 1 1 d . .
H19 H 0.5978 0.1324 0.3930 0.066 Uiso 1 1 calc R U
C14 C 0.5023(4) 0.1819(4) 0.3798(5) 0.037(3) Uani 1 1 d . .
C20 C 0.5363(4) 0.1571(5) 0.4032(6) 0.047(3) Uani 1 1 d . .
H20 H 0.5325 0.1452 0.4401 0.057 Uiso 1 1 calc R U
C13 C 0.4622(4) 0.1900(4) 0.4072(5) 0.036(3) Uani 1 1 d . .
H13 H 0.4583 0.1791 0.4447 0.043 Uiso 1 1 calc R U
C12 C 0.4285(4) 0.2127(4) 0.3827(5) 0.033(2) Uani 1 1 d . .
C53 C 0.2373(4) 0.1483(5) 0.4019(5) 0.047(3) Uani 1 1 d . .
H53 H 0.2348 0.1788 0.4107 0.056 Uiso 1 1 calc R U
C52 C 0.2764(4) 0.1282(4) 0.4061(5) 0.037(3) Uani 1 1 d . .
C51 C 0.2825(4) 0.0819(4) 0.3887(5) 0.043(3) Uani 1 1 d . .
C56 C 0.2460(5) 0.0602(5) 0.3696(6) 0.053(4) Uani 1 1 d . .
H56 H 0.2494 0.0306 0.3571 0.064 Uiso 1 1 calc R U
C55 C 0.2037(5) 0.0789(6) 0.3672(6) 0.059(4) Uani 1 1 d . .
C57 C 0.1653(6) 0.0538(7) 0.3529(9) 0.093(6) Uani 1 1 d . .
H57 H 0.1678 0.0239 0.3412 0.111 Uiso 1 1 calc R U
C58 C 0.1236(7) 0.0746(10) 0.3566(13) 0.127(10) Uani 1 1 d . .
H58 H 0.0977 0.0575 0.3509 0.153 Uiso 1 1 calc R U
C59 C 0.1196(7) 0.1205(10) 0.3688(10) 0.109(8) Uani 1 1 d . .
H59 H 0.0917 0.1348 0.3665 0.131 Uiso 1 1 calc R U
C60 C 0.1555(6) 0.1428(7) 0.3833(7) 0.076(5) Uani 1 1 d . .
H60 H 0.1523 0.1729 0.3939 0.091 Uiso 1 1 calc R U
C54 C 0.1985(5) 0.1239(5) 0.3840(5) 0.049(3) Uani 1 1 d . .
C21 C 0.2950(4) 0.1156(4) 0.5678(5) 0.037(3) Uani 1 1 d . .
C26 C 0.2629(4) 0.0960(4) 0.5361(5) 0.040(3) Uani 1 1 d . .
H26 H 0.2517 0.1111 0.5039 0.047 Uiso 1 1 calc R U
C25 C 0.2455(5) 0.0535(5) 0.5499(6) 0.050(3) Uani 1 1 d . .
C27 C 0.2120(5) 0.0326(5) 0.5173(7) 0.059(4) Uani 1 1 d . .
H27 H 0.2003 0.0473 0.4850 0.071 Uiso 1 1 calc R U
C28 C 0.1963(7) -0.0076(7) 0.5313(9) 0.088(6) Uani 1 1 d . .
H28 H 0.1740 -0.0210 0.5088 0.105 Uiso 1 1 calc R U
C29 C 0.2130(8) -0.0298(6) 0.5794(9) 0.091(6) Uani 1 1 d . .
H29 H 0.2016 -0.0580 0.5891 0.109 Uiso 1 1 calc R U
C30 C 0.2451(6) -0.0113(5) 0.6121(7) 0.063(4) Uani 1 1 d . .
H30 H 0.2560 -0.0266 0.6443 0.075 Uiso 1 1 calc R U
C24 C 0.2622(5) 0.0311(5) 0.5976(6) 0.051(3) Uani 1 1 d . .
C23 C 0.2961(5) 0.0515(4) 0.6309(6) 0.049(3) Uani 1 1 d . .
H23 H 0.3077 0.0364 0.6630 0.059 Uiso 1 1 calc R U
C22 C 0.3121(5) 0.0919(4) 0.6175(5) 0.043(3) Uani 1 1 d . .
C31 C 0.4148(4) 0.2240(5) 0.6572(6) 0.047(3) Uani 1 1 d . .
C32 C 0.4052(4) 0.2434(4) 0.6026(5) 0.040(3) Uani 1 1 d . .
C33 C 0.4242(4) 0.2814(5) 0.5860(6) 0.050(3) Uani 1 1 d . .
H33 H 0.4181 0.2930 0.5494 0.060 Uiso 1 1 calc R U
C34 C 0.4538(5) 0.3044(5) 0.6237(8) 0.063(4) Uani 1 1 d . .
C36 C 0.4432(5) 0.2470(6) 0.6929(7) 0.065(4) Uani 1 1 d . .
H36 H 0.4497 0.2347 0.7290 0.078 Uiso 1 1 calc R U
C35 C 0.4627(5) 0.2878(6) 0.6783(7) 0.063(4) Uani 1 1 d . .
C37 C 0.4910(6) 0.3109(7) 0.7140(9) 0.080(5) Uani 1 1 d . .
H37 H 0.4983 0.2981 0.7496 0.097 Uiso 1 1 calc R U
C38 C 0.5086(7) 0.3502(9) 0.7010(9) 0.102(8) Uani 1 1 d . .
H38 H 0.5270 0.3652 0.7274 0.122 Uiso 1 1 calc R U
C39 C 0.4990(7) 0.3702(7) 0.6443(10) 0.096(7) Uani 1 1 d . .
H39 H 0.5100 0.3983 0.6337 0.115 Uiso 1 1 calc R U
C40 C 0.4732(5) 0.3455(7) 0.6084(9) 0.081(5) Uani 1 1 d . .
H40 H 0.4680 0.3565 0.5713 0.098 Uiso 1 1 calc R U
C46 C 0.4522(4) 0.1453(4) 0.5484(5) 0.033(3) Uani 1 1 d . .
H46 H 0.4440 0.1724 0.5655 0.040 Uiso 1 1 calc R U
C41 C 0.4254(4) 0.1267(3) 0.5077(5) 0.034(3) Uani 1 1 d . .
C42 C 0.4374(4) 0.0848(4) 0.4823(6) 0.042(3) Uani 1 1 d . .
C43 C 0.4751(4) 0.0651(4) 0.4986(6) 0.054(4) Uani 1 1 d . .
H43 H 0.4829 0.0379 0.4812 0.065 Uiso 1 1 calc R U
C44 C 0.5036(4) 0.0826(4) 0.5404(6) 0.046(3) Uani 1 1 d . .
C50 C 0.5429(4) 0.0623(5) 0.5585(8) 0.062(4) Uani 1 1 d . .
H50 H 0.5513 0.0347 0.5427 0.074 Uiso 1 1 calc R U
C49 C 0.5690(5) 0.0815(5) 0.5984(8) 0.069(5) Uani 1 1 d . .
H49 H 0.5952 0.0671 0.6104 0.083 Uiso 1 1 calc R U
C48 C 0.5578(5) 0.1222(5) 0.6220(7) 0.063(4) Uani 1 1 d . .
H48 H 0.5767 0.1356 0.6492 0.075 Uiso 1 1 calc R U
C47 C 0.5188(5) 0.1430(5) 0.6057(7) 0.054(4) Uani 1 1 d . .
H47 H 0.5107 0.1703 0.6226 0.065 Uiso 1 1 calc R U
C45 C 0.4921(4) 0.1242(4) 0.5652(6) 0.041(3) Uani 1 1 d . .
C72 C 0.2423(4) 0.2421(4) 0.5560(5) 0.044(3) Uani 1 1 d . .
C71 C 0.2353(4) 0.2757(5) 0.5993(5) 0.045(3) Uani 1 1 d . .
C76 C 0.1984(5) 0.2771(6) 0.6315(6) 0.060(4) Uani 1 1 d . .
H76 H 0.1941 0.3003 0.6581 0.072 Uiso 1 1 calc R U
C75 C 0.1658(5) 0.2431(6) 0.6250(6) 0.057(4) Uani 1 1 d . .
C77 C 0.1260(5) 0.2405(7) 0.6577(7) 0.073(5) Uani 1 1 d . .
H77 H 0.1224 0.2609 0.6880 0.087 Uiso 1 1 calc R U
C78 C 0.0942(5) 0.2118(7) 0.6487(8) 0.077(5) Uani 1 1 d . .
H78 H 0.0687 0.2116 0.6723 0.092 Uiso 1 1 calc R U
C79 C 0.0983(5) 0.1812(7) 0.6036(7) 0.073(5) Uani 1 1 d . .
H79 H 0.0750 0.1610 0.5961 0.088 Uiso 1 1 calc R U
C80 C 0.1357(5) 0.1805(6) 0.5707(6) 0.064(4) Uani 1 1 d . .
H80 H 0.1382 0.1600 0.5404 0.076 Uiso 1 1 calc R U
C74 C 0.1710(4) 0.2109(5) 0.5821(6) 0.052(3) Uani 1 1 d . .
C73 C 0.2104(4) 0.2106(5) 0.5492(5) 0.044(3) Uani 1 1 d . .
H73 H 0.2147 0.1880 0.5218 0.053 Uiso 1 1 calc R U
C64 C 0.4255(6) 0.3989(5) 0.4588(8) 0.069(5) Uani 1 1 d . .
C70 C 0.4531(7) 0.4370(5) 0.4494(11) 0.097(8) Uani 1 1 d . .
H70 H 0.4447 0.4644 0.4656 0.117 Uiso 1 1 calc R U
C69 C 0.4902(7) 0.4348(6) 0.4186(12) 0.109(9) Uani 1 1 d . .
H69 H 0.5080 0.4604 0.4148 0.131 Uiso 1 1 calc R U
C68 C 0.5038(6) 0.3953(6) 0.3915(10) 0.088(6) Uani 1 1 d . .
H68 H 0.5301 0.3942 0.3697 0.105 Uiso 1 1 calc R U
C67 C 0.4776(5) 0.3589(5) 0.3978(9) 0.075(5) Uani 1 1 d . .
H67 H 0.4859 0.3321 0.3799 0.090 Uiso 1 1 calc R U
C66 C 0.4128(5) 0.3209(4) 0.4402(5) 0.048(3) Uani 1 1 d . .
H66 H 0.4220 0.2936 0.4243 0.058 Uiso 1 1 calc R U
C61 C 0.3758(4) 0.3218(4) 0.4719(6) 0.045(3) Uani 1 1 d . .
C65 C 0.4392(4) 0.3599(4) 0.4297(7) 0.050(3) Uani 1 1 d . .
C62 C 0.3621(5) 0.3629(4) 0.4989(7) 0.057(4) Uani 1 1 d . .
C63 C 0.3872(5) 0.3999(4) 0.4906(8) 0.065(4) Uani 1 1 d . .
H63 H 0.3780 0.4270 0.5071 0.078 Uiso 1 1 calc R U
N1 N 0.3961(4) 0.3157(4) 0.2221(5) 0.056(3) Uani 1 1 d . .
C84 C 0.3765(5) 0.2930(5) 0.1692(5) 0.057(4) Uani 1 1 d . .
C85 C 0.3399(5) 0.2619(5) 0.1847(6) 0.056(4) Uani 1 1 d . .
C86 C 0.4435(6) 0.3265(6) 0.2116(8) 0.076(5) Uani 1 1 d . .
C87 C 0.4487(7) 0.3578(8) 0.1588(10) 0.101(7) Uani 1 1 d . .
C88 C 0.3689(5) 0.3539(5) 0.2420(7) 0.064(4) Uani 1 1 d . .
C89 C 0.3848(7) 0.3735(6) 0.2954(7) 0.078(5) Uani 1 1 d . .
N2 N 0.4114(4) 0.0980(4) 0.2285(5) 0.061(3) Uani 1 1 d . .
C90 C 0.4129(6) 0.0541(5) 0.1985(8) 0.074(5) Uani 1 1 d . .
C92 C 0.4558(6) 0.1131(6) 0.2518(9) 0.083(6) Uani 1 1 d . .
C93 C 0.4761(11) 0.0859(10) 0.300(2) 0.20(2) Uani 1 1 d . .
C94 C 0.3762(6) 0.0969(5) 0.2725(6) 0.059(4) Uani 1 1 d . .
C95 C 0.3624(7) 0.1424(5) 0.2934(7) 0.073(5) Uani 1 1 d . .
C91 C 0.4532(13) 0.0518(16) 0.1620(18) 0.211(19) Uani 1 1 d . .
N3 N 0.1683(5) 0.1954(4) 0.1979(6) 0.076(4) Uani 1 1 d . .
C97 C 0.1273(13) 0.1324(13) 0.1736(17) 0.176(14) Uiso 1 1 d . .
C96 C 0.1654(11) 0.1447(10) 0.1968(13) 0.138(10) Uiso 1 1 d . .
C99 C 0.1276(8) 0.2222(8) 0.2167(11) 0.109(7) Uiso 1 1 d . .
C100 C 0.1985(8) 0.2053(8) 0.2490(10) 0.099(6) Uiso 1 1 d . .
C101 C 0.2457(8) 0.1882(8) 0.2311(9) 0.096(6) Uiso 1 1 d . .
N4 N 0.1612(5) 0.4811(4) 0.0793(5) 0.061(3) Uani 1 1 d . .
C102 C 0.1394(8) 0.4635(6) 0.1322(7) 0.092(7) Uani 1 1 d . .
C103 C 0.1688(8) 0.4699(7) 0.1843(9) 0.093(6) Uani 1 1 d . .
C104 C 0.1270(6) 0.4798(5) 0.0294(7) 0.069(5) Uani 1 1 d . .
C105 C 0.1436(5) 0.5014(5) -0.0220(6) 0.058(4) Uani 1 1 d . .
C106 C 0.2053(6) 0.4615(5) 0.0625(7) 0.072(5) Uani 1 1 d . .
C107 C 0.2004(9) 0.4131(6) 0.0416(9) 0.109(8) Uani 1 1 d . .
N5 N 0.2625(5) 0.4059(5) 0.4681(10) 0.105(7) Uani 1 1 d . .
C108 C 0.255(3) 0.4491(14) 0.476(4) 0.39(5) Uani 1 1 d . .
C109 C 0.2798(9) 0.4748(9) 0.5145(14) 0.137(11) Uani 1 1 d . .
C110 C 0.2856(8) 0.4021(10) 0.4026(11) 0.120(9) Uani 1 1 d . .
C111 C 0.2577(9) 0.4249(13) 0.3551(14) 0.153(12) Uani 1 1 d . .
C112 C 0.2188(17) 0.3768(18) 0.463(3) 0.29(3) Uani 1 1 d . .
C113 C 0.1994(10) 0.3637(9) 0.5060(10) 0.119(9) Uani 1 1 d . .
C98 C 0.1081(15) 0.2072(15) 0.280(2) 0.206(16) Uiso 1 1 d . .

loop_
_atom_site_aniso_label
_atom_site_aniso_U_11
_atom_site_aniso_U_22
_atom_site_aniso_U_33
_atom_site_aniso_U_23
_atom_site_aniso_U_13
_atom_site_aniso_U_12
Tb1 0.0347(3) 0.0298(3) 0.0293(3) -0.0016(2) 0.0030(2) 0.0066(2)
Cu2 0.0466(8) 0.0389(8) 0.0313(7) -0.0007(6) -0.0017(6) 0.0020(7)
Cu3 0.0414(8) 0.0321(7) 0.0403(8) -0.0060(6) 0.0000(7) 0.0070(6)
Cu1 0.0337(8) 0.0376(8) 0.0345(7) 0.0049(6) 0.0019(6) 0.0075(6)
Cu4 0.0611(10) 0.0359(8) 0.0465(9) -0.0053(7) 0.0120(8) 0.0146(7)
O7 0.054(5) 0.043(5) 0.042(5) 0.003(4) -0.004(4) 0.000(4)
O4 0.034(4) 0.060(6) 0.036(5) 0.016(4) -0.003(4) 0.006(4)
O1 0.030(4) 0.035(4) 0.036(4) 0.005(3) 0.001(3) 0.008(3)
O2 0.037(4) 0.044(5) 0.028(4) 0.005(3) 0.004(3) 0.015(4)
O3 0.038(5) 0.066(6) 0.039(5) 0.022(4) 0.001(4) 0.007(4)
O16 0.058(6) 0.065(6) 0.051(6) -0.014(5) 0.015(5) 0.028(5)
O13 0.046(5) 0.042(5) 0.036(5) 0.001(4) 0.012(4) 0.013(4)
O5 0.052(5) 0.030(4) 0.030(4) 0.000(3) -0.005(4) 0.005(4)
O8 0.060(6) 0.058(6) 0.044(5) -0.003(5) -0.011(4) -0.005(5)
O6 0.039(4) 0.038(4) 0.042(5) 0.002(4) 0.003(4) -0.003(4)
O9 0.046(5) 0.030(4) 0.032(4) -0.005(3) -0.006(4) 0.003(4)
O12 0.046(5) 0.043(5) 0.044(5) 0.000(4) -0.002(4) 0.007(4)
O11 0.052(5) 0.042(5) 0.066(6) -0.013(5) -0.006(5) 0.015(4)
O10 0.037(4) 0.029(4) 0.039(4) 0.000(4) 0.001(4) 0.011(3)
O15 0.086(7) 0.033(5) 0.074(7) -0.012(5) 0.024(6) 0.015(5)
O14 0.060(5) 0.027(4) 0.042(4) -0.005(4) 0.014(4) 0.003(4)
C2 0.042(7) 0.042(7) 0.035(6) -0.004(5) -0.007(5) 0.003(6)
C3 0.038(7) 0.044(7) 0.038(7) 0.005(5) -0.006(5) 0.011(5)
C4 0.045(7) 0.038(7) 0.044(7) -0.014(6) -0.004(6) 0.012(5)
C10 0.048(8) 0.048(8) 0.049(7) -0.004(6) -0.018(6) 0.005(6)
C9 0.037(7) 0.048(8) 0.067(9) -0.016(7) -0.013(6) 0.009(6)
C8 0.039(8) 0.084(12) 0.076(11) -0.024(9) 0.001(7) 0.006(8)
C5 0.039(7) 0.046(7) 0.042(7) -0.008(6) 0.005(5) 0.007(6)
C7 0.043(8) 0.082(11) 0.049(8) -0.005(8) 0.003(6) 0.020(7)
C6 0.044(7) 0.045(7) 0.031(6) 0.008(5) 0.010(5) 0.017(6)
C1 0.038(6) 0.039(6) 0.028(6) 0.007(5) 0.002(5) 0.009(5)
C11 0.033(6) 0.035(6) 0.038(6) 0.000(5) 0.004(5) -0.005(5)
C16 0.048(7) 0.041(7) 0.030(6) 0.002(5) 0.004(5) -0.002(6)
C15 0.027(6) 0.045(7) 0.038(6) 0.006(5) 0.007(5) 0.003(5)
C17 0.032(7) 0.061(8) 0.047(7) -0.006(6) 0.011(6) 0.001(6)
C18 0.030(7) 0.081(11) 0.056(9) -0.001(8) 0.003(6) 0.014(7)
C19 0.031(7) 0.064(9) 0.069(10) -0.001(8) -0.004(6) 0.016(6)
C14 0.032(6) 0.041(7) 0.037(6) 0.003(5) -0.003(5) -0.005(5)
C20 0.040(7) 0.059(8) 0.043(7) 0.003(6) -0.001(6) 0.013(6)
C13 0.038(6) 0.039(6) 0.031(6) 0.009(5) 0.001(5) 0.003(5)
C12 0.037(6) 0.030(6) 0.031(6) -0.002(5) 0.006(5) 0.000(5)
C53 0.049(8) 0.055(8) 0.036(7) 0.002(6) -0.007(6) -0.008(6)
C52 0.041(7) 0.043(7) 0.027(6) 0.003(5) 0.001(5) 0.007(5)
C51 0.057(8) 0.041(7) 0.030(6) -0.001(5) 0.001(6) 0.008(6)
C56 0.062(9) 0.044(8) 0.053(8) -0.008(6) 0.004(7) -0.014(7)
C55 0.048(8) 0.081(11) 0.046(8) -0.009(7) -0.008(7) -0.008(8)
C57 0.074(13) 0.097(14) 0.107(15) -0.026(12) -0.044(12) -0.004(11)
C58 0.062(13) 0.15(2) 0.17(3) -0.04(2) -0.042(15) -0.006(14)
C59 0.054(12) 0.15(2) 0.119(19) -0.034(17) -0.026(11) 0.006(13)
C60 0.063(11) 0.105(14) 0.060(10) -0.014(9) -0.005(8) 0.015(10)
C54 0.048(8) 0.066(9) 0.032(7) 0.003(6) -0.002(6) -0.001(7)
C21 0.049(7) 0.031(6) 0.032(6) 0.001(5) 0.006(6) -0.002(5)
C26 0.044(7) 0.045(7) 0.030(6) 0.001(5) 0.011(5) -0.002(6)
C25 0.056(8) 0.049(8) 0.045(8) -0.011(6) 0.011(7) -0.012(7)
C27 0.062(9) 0.062(9) 0.054(8) -0.010(8) 0.004(8) -0.024(7)
C28 0.099(14) 0.085(13) 0.079(13) -0.024(11) 0.022(11) -0.029(11)
C29 0.123(17) 0.050(10) 0.098(15) -0.003(10) 0.024(14) -0.025(11)
C30 0.087(12) 0.041(8) 0.061(9) -0.004(7) 0.006(9) -0.009(8)
C24 0.061(9) 0.047(8) 0.045(8) 0.000(6) 0.011(7) -0.014(7)
C23 0.068(9) 0.036(7) 0.043(7) 0.003(6) 0.007(7) 0.000(7)
C22 0.064(8) 0.034(7) 0.033(6) -0.011(5) 0.006(6) 0.003(6)
C31 0.037(7) 0.053(8) 0.051(8) -0.016(7) -0.006(6) 0.004(6)
C32 0.035(6) 0.045(7) 0.041(7) -0.006(6) 0.003(5) 0.012(6)
C33 0.047(8) 0.052(8) 0.052(8) -0.015(7) 0.007(6) 0.001(6)
C34 0.044(8) 0.069(10) 0.077(11) -0.027(9) 0.014(8) -0.001(7)
C36 0.060(10) 0.083(12) 0.052(9) -0.018(8) -0.014(7) -0.001(9)
C35 0.045(8) 0.071(11) 0.074(11) -0.026(9) -0.006(7) -0.004(8)
C37 0.078(12) 0.081(13) 0.082(12) -0.018(10) -0.017(10) -0.022(10)
C38 0.075(13) 0.15(2) 0.075(14) -0.041(15) -0.011(10) -0.022(14)
C39 0.080(13) 0.084(13) 0.123(18) -0.046(13) 0.035(13) -0.047(11)
C40 0.061(10) 0.096(14) 0.087(13) -0.007(11) 0.006(9) -0.033(10)
C46 0.032(6) 0.028(6) 0.040(7) 0.005(5) 0.004(5) 0.005(5)
C41 0.042(6) 0.022(5) 0.038(6) 0.006(5) 0.011(5) 0.006(5)
C42 0.040(6) 0.034(6) 0.052(7) -0.002(6) 0.005(7) -0.006(5)
C43 0.047(8) 0.039(7) 0.075(11) -0.013(6) -0.007(7) 0.010(6)
C44 0.044(7) 0.039(7) 0.056(8) 0.001(6) 0.004(6) 0.010(6)
C50 0.037(7) 0.054(9) 0.095(12) -0.002(8) -0.002(8) 0.009(6)
C49 0.044(8) 0.056(9) 0.107(14) 0.007(9) -0.011(9) 0.011(7)
C48 0.044(8) 0.060(9) 0.084(11) 0.007(8) -0.005(8) 0.006(7)
C47 0.051(8) 0.042(7) 0.068(9) 0.006(7) -0.004(7) 0.010(6)
C45 0.032(6) 0.044(7) 0.049(7) 0.017(6) 0.005(6) 0.004(5)
C72 0.044(7) 0.044(7) 0.043(7) 0.016(6) -0.001(6) 0.025(6)
C71 0.044(7) 0.061(8) 0.031(7) -0.006(6) 0.000(6) 0.013(7)
C76 0.045(8) 0.093(12) 0.041(8) -0.009(7) 0.010(6) 0.030(8)
C75 0.037(7) 0.092(11) 0.043(8) 0.006(7) -0.002(6) 0.028(8)
C77 0.045(9) 0.123(16) 0.050(9) -0.011(10) 0.003(7) 0.020(10)
C78 0.043(9) 0.109(15) 0.079(12) 0.007(11) 0.005(8) 0.018(10)
C79 0.034(8) 0.123(15) 0.064(10) 0.037(11) 0.003(7) 0.002(8)
C80 0.055(9) 0.092(12) 0.044(8) 0.014(8) -0.011(7) 0.009(8)
C74 0.035(7) 0.070(9) 0.050(8) 0.009(7) -0.006(6) 0.017(7)
C73 0.038(7) 0.058(8) 0.035(6) 0.006(6) 0.002(5) 0.008(6)
C64 0.075(11) 0.034(8) 0.097(12) -0.001(8) -0.010(10) -0.006(7)
C70 0.079(13) 0.021(7) 0.19(2) -0.012(10) -0.029(15) 0.003(7)
C69 0.076(13) 0.034(9) 0.22(3) 0.013(12) 0.003(16) -0.017(9)
C68 0.049(9) 0.052(10) 0.16(2) 0.027(11) 0.013(11) -0.015(8)
C67 0.054(9) 0.044(8) 0.127(16) 0.020(9) -0.009(10) -0.001(7)
C66 0.081(10) 0.025(6) 0.038(7) -0.004(5) 0.007(7) 0.001(6)
C61 0.056(8) 0.027(6) 0.053(8) 0.002(5) 0.012(6) 0.003(5)
C65 0.043(8) 0.037(7) 0.071(9) 0.003(7) -0.003(7) -0.002(6)
C62 0.066(9) 0.030(7) 0.075(10) -0.016(6) -0.012(8) 0.013(6)
C63 0.061(9) 0.033(7) 0.101(13) -0.010(8) 0.005(9) 0.003(6)
N1 0.071(8) 0.042(6) 0.054(7) 0.008(5) 0.000(6) -0.005(6)
C84 0.074(10) 0.068(9) 0.030(7) 0.001(7) -0.009(7) 0.001(8)
C85 0.063(9) 0.061(9) 0.045(8) -0.009(7) 0.002(7) 0.001(8)
C86 0.076(11) 0.074(12) 0.079(12) 0.024(9) 0.029(9) 0.003(9)
C87 0.088(14) 0.106(16) 0.108(16) 0.053(14) 0.034(12) 0.006(12)
C88 0.068(10) 0.061(10) 0.063(9) 0.010(8) 0.008(8) 0.026(8)
C89 0.117(15) 0.061(10) 0.055(10) -0.002(8) -0.002(10) 0.000(10)
N2 0.067(8) 0.059(8) 0.057(7) 0.002(6) -0.006(6) -0.005(6)
C90 0.082(12) 0.048(9) 0.092(13) 0.010(9) 0.015(10) 0.016(8)
C92 0.060(10) 0.063(11) 0.127(17) 0.017(11) -0.041(11) -0.018(9)
C93 0.13(3) 0.10(2) 0.37(6) -0.07(3) -0.02(3) 0.043(19)
C94 0.079(11) 0.062(9) 0.036(7) 0.007(7) 0.005(7) -0.009(8)
C95 0.114(14) 0.047(9) 0.058(9) -0.017(7) 0.016(9) -0.002(9)
C91 0.18(4) 0.25(5) 0.20(4) -0.07(4) 0.08(3) -0.01(3)
N3 0.102(11) 0.038(7) 0.086(10) -0.012(6) 0.015(9) -0.009(7)
N4 0.079(9) 0.045(7) 0.060(7) 0.008(6) -0.001(7) 0.001(6)
C102 0.151(19) 0.081(12) 0.045(9) 0.011(8) -0.001(11) -0.059(13)
C103 0.114(17) 0.074(12) 0.090(14) 0.004(10) 0.019(12) 0.011(12)
C104 0.091(12) 0.044(8) 0.071(11) 0.005(7) -0.004(9) -0.022(8)
C105 0.076(10) 0.050(8) 0.050(8) -0.003(7) -0.001(8) -0.015(7)
C106 0.094(13) 0.050(9) 0.073(11) -0.006(8) 0.002(10) 0.025(9)
C107 0.16(2) 0.061(11) 0.102(15) -0.049(11) -0.053(15) 0.042(13)
N5 0.083(11) 0.054(9) 0.18(2) 0.013(10) 0.043(12) 0.024(8)
C108 0.54(11) 0.11(3) 0.52(11) 0.04(5) -0.30(10) 0.08(5)
C109 0.105(17) 0.13(2) 0.18(3) -0.09(2) -0.023(18) 0.028(15)
C110 0.097(17) 0.16(2) 0.102(17) 0.038(17) -0.011(14) 0.008(16)
C111 0.093(18) 0.24(4) 0.13(2) 0.02(2) 0.012(17) -0.03(2)
C112 0.23(5) 0.30(6) 0.33(7) 0.16(5) 0.01(5) -0.16(4)
C113 0.16(2) 0.121(19) 0.074(14) -0.032(13) 0.027(15) -0.015(18)

loop_
_atom_type_symbol
_atom_type_description
_atom_type_scat_dispersion_real
_atom_type_scat_dispersion_imag
_atom_type_scat_source
C C 0.0033 0.0016 'International Tables Vol C Tables 4.2.6.8 and 6.1.1.4'
H H 0.0000 0.0000 'International Tables Vol C Tables 4.2.6.8 and 6.1.1.4'
Cu Cu 0.3201 1.2651 'International Tables Vol C Tables 4.2.6.8 and 6.1.1.4'
N N 0.0061 0.0033 'International Tables Vol C Tables 4.2.6.8 and 6.1.1.4'
O O 0.0106 0.0060 'International Tables Vol C Tables 4.2.6.8 and 6.1.1.4'
Tb Tb -0.1723 4.1537 'International Tables Vol C Tables 4.2.6.8 and 6.1.1.4'

loop_
_geom_angle_atom_site_label_1
_geom_angle_atom_site_label_2
_geom_angle_atom_site_label_3
_geom_angle
O13 Tb1 O9 111.4(3)
O13 Tb1 O5 83.5(3)
O9 Tb1 O5 139.5(3)
O13 Tb1 O1 137.9(3)
O9 Tb1 O1 84.5(3)
O5 Tb1 O1 109.9(3)
O13 Tb1 O10 146.3(3)
O9 Tb1 O10 68.6(3)
O5 Tb1 O10 78.5(3)
O1 Tb1 O10 75.5(3)
O13 Tb1 O2 77.5(3)
O9 Tb1 O2 74.9(3)
O5 Tb1 O2 145.4(3)
O1 Tb1 O2 69.3(3)
O10 Tb1 O2 131.0(3)
O13 Tb1 O14 69.1(3)
O9 Tb1 O14 144.7(3)
O5 Tb1 O14 75.5(3)
O1 Tb1 O14 75.9(3)
O10 Tb1 O14 131.4(3)
O2 Tb1 O14 70.9(3)
O13 Tb1 O6 75.4(3)
O9 Tb1 O6 78.9(3)
O5 Tb1 O6 68.5(3)
O1 Tb1 O6 146.6(3)
O10 Tb1 O6 71.5(3)
O2 Tb1 O6 131.7(3)
O14 Tb1 O6 131.5(3)
O13 Tb1 Cu4 35.2(2)
O9 Tb1 Cu4 141.8(2)
O5 Tb1 Cu4 69.76(19)
O1 Tb1 Cu4 110.63(19)
O10 Tb1 Cu4 147.9(2)
O2 Tb1 Cu4 78.19(19)
O14 Tb1 Cu4 35.31(19)
O6 Tb1 Cu4 100.17(19)
O13 Tb1 Cu1 106.9(2)
O9 Tb1 Cu1 81.28(19)
O5 Tb1 Cu1 131.9(2)
O1 Tb1 Cu1 34.77(18)
O10 Tb1 Cu1 106.4(2)
O2 Tb1 Cu1 34.94(18)
O14 Tb1 Cu1 65.9(2)
O6 Tb1 Cu1 159.31(19)
Cu4 Tb1 Cu1 91.86(4)
O13 Tb1 Cu2 83.9(2)
O9 Tb1 Cu2 106.83(19)
O5 Tb1 Cu2 35.07(19)
O1 Tb1 Cu2 130.09(18)
O10 Tb1 Cu2 65.1(2)
O2 Tb1 Cu2 160.37(18)
O14 Tb1 Cu2 108.2(2)
O6 Tb1 Cu2 34.61(19)
Cu4 Tb1 Cu2 90.19(4)
Cu1 Tb1 Cu2 163.46(4)
O13 Tb1 Cu3 137.6(2)
O9 Tb1 Cu3 33.97(19)
O5 Tb1 Cu3 110.94(18)
O1 Tb1 Cu3 76.21(19)
O10 Tb1 Cu3 34.76(19)
O2 Tb1 Cu3 102.52(19)
O14 Tb1 Cu3 151.85(19)
O6 Tb1 Cu3 73.83(19)
Cu4 Tb1 Cu3 172.69(4)
Cu1 Tb1 Cu3 92.72(4)
Cu2 Tb1 Cu3 87.04(4)
O8 Cu2 O7 95.0(4)
O8 Cu2 O6 172.4(4)
O7 Cu2 O6 87.9(4)
O8 Cu2 O5 88.0(4)
O7 Cu2 O5 172.6(4)
O6 Cu2 O5 90.0(3)
O8 Cu2 Tb1 132.2(3)
O7 Cu2 Tb1 131.3(3)
O6 Cu2 Tb1 47.2(2)
O5 Cu2 Tb1 44.6(2)
O11 Cu3 O9 173.2(4)
O11 Cu3 O10 87.0(4)
O9 Cu3 O10 88.9(3)
O11 Cu3 O12 98.3(4)
O9 Cu3 O12 86.7(3)
O10 Cu3 O12 169.1(4)
O11 Cu3 Tb1 131.5(3)
O9 Cu3 Tb1 43.9(2)
O10 Cu3 Tb1 45.2(2)
O12 Cu3 Tb1 130.2(3)
O3 Cu1 O4 96.5(3)
O3 Cu1 O1 174.3(4)
O4 Cu1 O1 86.2(3)
O3 Cu1 O2 87.1(3)
O4 Cu1 O2 173.5(4)
O1 Cu1 O2 90.7(3)
O3 Cu1 Tb1 131.8(3)
O4 Cu1 Tb1 131.2(2)
O1 Cu1 Tb1 45.0(2)
O2 Cu1 Tb1 46.2(2)
O15 Cu4 O14 87.3(4)
O15 Cu4 O16 99.9(4)
O14 Cu4 O16 167.4(4)
O15 Cu4 O13 165.3(4)
O14 Cu4 O13 89.6(3)
O16 Cu4 O13 85.9(4)
O15 Cu4 Tb1 134.5(3)
O14 Cu4 Tb1 47.3(2)
O16 Cu4 Tb1 124.7(3)
O13 Cu4 Tb1 44.4(2)
C22 O7 Cu2 111.2(8)
C11 O4 Cu1 110.6(7)
C12 O1 Cu1 110.2(7)
C12 O1 Tb1 149.6(7)
Cu1 O1 Tb1 100.2(3)
C1 O2 Cu1 109.7(7)
C1 O2 Tb1 149.3(7)
Cu1 O2 Tb1 98.9(3)
C2 O3 Cu1 110.4(7)
C71 O16 Cu4 109.7(8)
C72 O13 Cu4 109.5(8)
C72 O13 Tb1 148.4(8)
Cu4 O13 Tb1 100.4(3)
C32 O5 Cu2 108.7(7)
C32 O5 Tb1 150.3(7)
Cu2 O5 Tb1 100.4(3)
C31 O8 Cu2 110.0(8)
C21 O6 Cu2 109.6(7)
C21 O6 Tb1 144.8(7)
Cu2 O6 Tb1 98.2(3)
C52 O9 Cu3 111.4(7)
C52 O9 Tb1 143.7(7)
Cu3 O9 Tb1 102.2(3)
C51 O12 Cu3 109.8(8)
C42 O11 Cu3 110.6(7)
C41 O10 Cu3 109.3(6)
C41 O10 Tb1 150.6(7)
Cu3 O10 Tb1 100.1(3)
C62 O15 Cu4 108.5(7)
C61 O14 Cu4 110.2(7)
C61 O14 Tb1 151.8(7)
Cu4 O14 Tb1 97.4(3)
O3 C2 C3 122.1(11)
O3 C2 C1 117.3(10)
C3 C2 C1 120.6(12)
C2 C3 C4 121.0(12)
C2 C3 H3 119.5
C4 C3 H3 119.5
C5 C4 C3 117.9(11)
C5 C4 C10 119.7(12)
C3 C4 C10 122.5(12)
C9 C10 C4 120.6(13)
C9 C10 H10 119.7
C4 C10 H10 119.7
C10 C9 C8 121.8(13)
C10 C9 H9 119.1
C8 C9 H9 119.1
C7 C8 C9 118.2(14)
C7 C8 H8 120.9
C9 C8 H8 120.9
C6 C5 C4 119.8(11)
C6 C5 C7 123.0(12)
C4 C5 C7 117.1(12)
C8 C7 C5 122.6(15)
C8 C7 H7 118.7
C5 C7 H7 118.7
C1 C6 C5 122.5(11)
C1 C6 H6 118.8
C5 C6 H6 118.8
O2 C1 C6 126.4(10)
O2 C1 C2 115.5(10)
C6 C1 C2 118.0(11)
O4 C11 C16 124.0(11)
O4 C11 C12 117.1(10)
C16 C11 C12 118.8(11)
C11 C16 C15 122.0(11)
C11 C16 H16 119.0
C15 C16 H16 119.0
C17 C15 C16 123.5(11)
C17 C15 C14 118.4(11)
C16 C15 C14 118.1(10)
C18 C17 C15 121.9(13)
C18 C17 H17 119.1
C15 C17 H17 119.1
C17 C18 C19 119.9(12)
C17 C18 H18 120.0
C19 C18 H18 120.0
C20 C19 C18 119.0(12)
C20 C19 H19 120.5
C18 C19 H19 120.5
C20 C14 C13 123.7(11)
C20 C14 C15 117.8(11)
C13 C14 C15 118.4(10)
C19 C20 C14 122.9(13)
C19 C20 H20 118.6
C14 C20 H20 118.6
C12 C13 C14 122.9(11)
C12 C13 H13 118.5
C14 C13 H13 118.5
O1 C12 C13 124.7(10)
O1 C12 C11 115.7(10)
C13 C12 C11 119.5(10)
C52 C53 C54 120.5(13)
C52 C53 H53 119.8
C54 C53 H53 119.8
C53 C52 O9 124.2(11)
C53 C52 C51 121.7(12)
O9 C52 C51 114.0(10)
O12 C51 C56 126.1(12)
O12 C51 C52 117.2(11)
C56 C51 C52 116.6(12)
C51 C56 C55 124.0(13)
C51 C56 H56 118.0
C55 C56 H56 118.0
C56 C55 C54 118.5(13)
C56 C55 C57 122.5(16)
C54 C55 C57 118.9(15)
C58 C57 C55 118.4(19)
C58 C57 H57 120.8
C55 C57 H57 120.8
C57 C58 C59 122(2)
C57 C58 H58 119.2
C59 C58 H58 119.2
C60 C59 C58 119(2)
C60 C59 H59 120.7
C58 C59 H59 120.7
C59 C60 C54 123(2)
C59 C60 H60 118.3
C54 C60 H60 118.3
C60 C54 C55 118.9(14)
C60 C54 C53 122.6(15)
C55 C54 C53 118.5(13)
O6 C21 C26 125.7(11)
O6 C21 C22 116.0(11)
C26 C21 C22 118.3(11)
C21 C26 C25 122.1(12)
C21 C26 H26 118.9
C25 C26 H26 118.9
C24 C25 C27 118.2(13)
C24 C25 C26 119.0(12)
C27 C25 C26 122.8(13)
C28 C27 C25 121.4(17)
C28 C27 H27 119.3
C25 C27 H27 119.3
C27 C28 C29 120.0(18)
C27 C28 H28 120.0
C29 C28 H28 120.0
C30 C29 C28 121.0(16)
C30 C29 H29 119.5
C28 C29 H29 119.5
C29 C30 C24 119.6(16)
C29 C30 H30 120.2
C24 C30 H30 120.2
C25 C24 C30 119.6(14)
C25 C24 C23 119.1(12)
C30 C24 C23 121.2(14)
C22 C23 C24 121.2(13)
C22 C23 H23 119.4
C24 C23 H23 119.4
O7 C22 C23 124.4(12)
O7 C22 C21 115.4(11)
C23 C22 C21 120.2(12)
O8 C31 C36 123.7(14)
O8 C31 C32 119.0(11)
C36 C31 C32 117.3(14)
C33 C32 O5 124.2(12)
C33 C32 C31 121.6(13)
O5 C32 C31 114.2(11)
C32 C33 C34 119.9(15)
C32 C33 H33 120.0
C34 C33 H33 120.0
C35 C34 C40 117.6(15)
C35 C34 C33 120.7(15)
C40 C34 C33 121.6(17)
C31 C36 C35 123.4(16)
C31 C36 H36 118.3
C35 C36 H36 118.3
C37 C35 C34 119.5(17)
C37 C35 C36 123.5(17)
C34 C35 C36 117.0(14)
C38 C37 C35 124(2)
C38 C37 H37 118.2
C35 C37 H37 118.2
C37 C38 C39 119.1(17)
C37 C38 H38 120.5
C39 C38 H38 120.5
C40 C39 C38 116.2(18)
C40 C39 H39 121.9
C38 C39 H39 121.9
C39 C40 C34 124(2)
C39 C40 H40 118.1
C34 C40 H40 118.1
C41 C46 C45 120.7(11)
C41 C46 H46 119.6
C45 C46 H46 119.6
O10 C41 C46 124.2(10)
O10 C41 C42 116.0(11)
C46 C41 C42 119.8(11)
O11 C42 C43 124.9(12)
O11 C42 C41 116.0(11)
C43 C42 C41 119.0(12)
C42 C43 C44 123.5(12)
C42 C43 H43 118.3
C44 C43 H43 118.3
C50 C44 C43 124.3(13)
C50 C44 C45 117.9(13)
C43 C44 C45 117.7(11)
C49 C50 C44 121.0(14)
C49 C50 H50 119.5
C44 C50 H50 119.5
C50 C49 C48 120.8(14)
C50 C49 H49 119.6
C48 C49 H49 119.6
C49 C48 C47 119.8(16)
C49 C48 H48 120.1
C47 C48 H48 120.1
C45 C47 C48 120.2(14)
C45 C47 H47 119.9
C48 C47 H47 119.9
C47 C45 C46 120.5(12)
C47 C45 C44 120.2(12)
C46 C45 C44 119.3(12)
O13 C72 C73 125.7(12)
O13 C72 C71 116.3(12)
C73 C72 C71 118.0(12)
C76 C71 O16 122.4(13)
C76 C71 C72 122.3(14)
O16 C71 C72 115.1(11)
C71 C76 C75 119.1(14)
C71 C76 H76 120.5
C75 C76 H76 120.5
C74 C75 C77 116.1(16)
C74 C75 C76 119.7(12)
C77 C75 C76 124.1(15)
C78 C77 C75 124.6(17)
C78 C77 H77 117.7
C75 C77 H77 117.7
C77 C78 C79 119.2(16)
C77 C78 H78 120.4
C79 C78 H78 120.4
C80 C79 C78 120.4(17)
C80 C79 H79 119.8
C78 C79 H79 119.8
C79 C80 C74 119.9(16)
C79 C80 H80 120.0
C74 C80 H80 120.0
C75 C74 C73 119.1(14)
C75 C74 C80 119.6(13)
C73 C74 C80 121.2(14)
C72 C73 C74 121.6(13)
C72 C73 H73 119.2
C74 C73 H73 119.2
C63 C64 C65 121.5(13)
C63 C64 C70 123.5(16)
C65 C64 C70 114.9(17)
C69 C70 C64 121.9(17)
C69 C70 H70 119.0
C64 C70 H70 119.0
C70 C69 C68 122.0(16)
C70 C69 H69 119.0
C68 C69 H69 119.0
C67 C68 C69 117.6(18)
C67 C68 H68 121.2
C69 C68 H68 121.2
C68 C67 C65 121.8(17)
C68 C67 H67 119.1
C65 C67 H67 119.1
C61 C66 C65 122.5(12)
C61 C66 H66 118.8
C65 C66 H66 118.8
O14 C61 C66 124.4(11)
O14 C61 C62 115.7(11)
C66 C61 C62 119.6(12)
C67 C65 C64 121.6(14)
C67 C65 C66 122.4(13)
C64 C65 C66 115.7(13)
O15 C62 C63 123.7(12)
O15 C62 C61 117.6(12)
C63 C62 C61 118.7(14)
C62 C63 C64 121.7(13)
C62 C63 H63 119.2
C64 C63 H63 119.2
C86 N1 C88 114.4(13)
C86 N1 C84 109.5(12)
C88 N1 C84 112.8(12)
C85 C84 N1 111.6(11)
N1 C86 C87 111.0(15)
C89 C88 N1 113.6(14)
C94 N2 C90 109.2(12)
C94 N2 C92 112.9(13)
C90 N2 C92 114.0(14)
C91 C90 N2 110(2)
N2 C92 C93 117.4(19)
N2 C94 C95 113.8(13)
C96 N3 C99 119.0(19)
C96 N3 C100 104.0(18)
C99 N3 C100 98.4(15)
C97 C96 N3 110(3)
N3 C99 C98 113(2)
N3 C100 C101 105.3(17)
C102 N4 C106 117.6(14)
C102 N4 C104 108.7(13)
C106 N4 C104 112.3(12)
N4 C102 C103 111.3(16)
C105 C104 N4 112.3(13)
N4 C106 C107 111.6(17)
C108 N5 C112 114(4)
C108 N5 C110 106(4)
C112 N5 C110 104(3)
N5 C108 C109 122(4)
C111 C110 N5 113(2)
C113 C112 N5 121(5)

loop_
_geom_bond_atom_site_label_1
_geom_bond_atom_site_label_2
_geom_bond_distance
Tb1 O13 2.346(7)
Tb1 O9 2.364(7)
Tb1 O5 2.369(8)
Tb1 O1 2.387(8)
Tb1 O10 2.402(7)
Tb1 O2 2.425(8)
Tb1 O14 2.444(7)
Tb1 O6 2.461(8)
Tb1 Cu4 3.3000(15)
Tb1 Cu1 3.3205(15)
Tb1 Cu2 3.3207(15)
Tb1 Cu3 3.3351(15)
Cu2 O8 1.878(9)
Cu2 O7 1.899(9)
Cu2 O6 1.906(8)
Cu2 O5 1.940(8)
Cu3 O11 1.882(9)
Cu3 O9 1.906(8)
Cu3 O10 1.931(8)
Cu3 O12 1.932(9)
Cu1 O3 1.874(8)
Cu1 O4 1.907(8)
Cu1 O1 1.924(8)
Cu1 O2 1.925(8)
Cu4 O15 1.922(9)
Cu4 O14 1.924(8)
Cu4 O16 1.925(9)
Cu4 O13 1.936(9)
O7 C22 1.337(16)
O4 C11 1.331(14)
O1 C12 1.346(13)
O2 C1 1.337(14)
O3 C2 1.333(15)
O16 C71 1.370(18)
O13 C72 1.333(15)
O5 C32 1.376(15)
O8 C31 1.324(17)
O6 C21 1.363(14)
O9 C52 1.357(14)
O12 C51 1.331(15)
O11 C42 1.341(16)
O10 C41 1.336(14)
O15 C62 1.337(18)
O14 C61 1.322(14)
C2 C3 1.375(17)
C2 C1 1.431(17)
C3 C4 1.427(18)
C3 H3 0.9500
C4 C5 1.411(19)
C4 C10 1.429(17)
C10 C9 1.320(19)
C10 H10 0.9500
C9 C8 1.42(2)
C9 H9 0.9500
C8 C7 1.37(2)
C8 H8 0.9500
C5 C6 1.399(17)
C5 C7 1.413(18)
C7 H7 0.9500
C6 C1 1.369(17)
C6 H6 0.9500
C11 C16 1.377(17)
C11 C12 1.428(16)
C16 C15 1.426(17)
C16 H16 0.9500
C15 C17 1.403(16)
C15 C14 1.426(16)
C17 C18 1.361(19)
C17 H17 0.9500
C18 C19 1.40(2)
C18 H18 0.9500
C19 C20 1.367(19)
C19 H19 0.9500
C14 C20 1.391(17)
C14 C13 1.399(17)
C20 H20 0.9500
C13 C12 1.360(16)
C13 H13 0.9500
C53 C52 1.336(18)
C53 C54 1.452(18)
C53 H53 0.9500
C52 C51 1.472(17)
C51 C56 1.364(19)
C56 C55 1.40(2)
C56 H56 0.9500
C55 C54 1.43(2)
C55 C57 1.43(2)
C57 C58 1.42(3)
C57 H57 0.9500
C58 C59 1.43(3)
C58 H58 0.9500
C59 C60 1.33(3)
C59 H59 0.9500
C60 C54 1.42(2)
C60 H60 0.9500
C21 C26 1.363(17)
C21 C22 1.470(18)
C26 C25 1.427(18)
C26 H26 0.9500
C25 C24 1.41(2)
C25 C27 1.424(19)
C27 C28 1.35(2)
C27 H27 0.9500
C28 C29 1.41(3)
C28 H28 0.9500
C29 C30 1.36(3)
C29 H29 0.9500
C30 C24 1.428(19)
C30 H30 0.9500
C24 C23 1.43(2)
C23 C22 1.353(18)
C23 H23 0.9500
C31 C36 1.39(2)
C31 C32 1.444(19)
C32 C33 1.345(19)
C33 C34 1.44(2)
C33 H33 0.9500
C34 C35 1.41(2)
C34 C40 1.42(2)
C36 C35 1.41(2)
C36 H36 0.9500
C35 C37 1.39(2)
C37 C38 1.34(3)
C37 H37 0.9500
C38 C39 1.50(3)
C38 H38 0.9500
C39 C40 1.37(3)
C39 H39 0.9500
C40 H40 0.9500
C46 C41 1.378(16)
C46 C45 1.422(16)
C46 H46 0.9500
C41 C42 1.451(16)
C42 C43 1.344(18)
C43 C44 1.414(19)
C43 H43 0.9500
C44 C50 1.406(19)
C44 C45 1.431(18)
C50 C49 1.36(2)
C50 H50 0.9500
C49 C48 1.39(2)
C49 H49 0.9500
C48 C47 1.39(2)
C48 H48 0.9500
C47 C45 1.38(2)
C47 H47 0.9500
C72 C73 1.366(19)
C72 C71 1.458(18)
C71 C76 1.354(18)
C76 C75 1.44(2)
C76 H76 0.9500
C75 C74 1.41(2)
C75 C77 1.43(2)
C77 C78 1.32(3)
C77 H77 0.9500
C78 C79 1.42(3)
C78 H78 0.9500
C79 C80 1.37(2)
C79 H79 0.9500
C80 C74 1.44(2)
C80 H80 0.9500
C74 C73 1.425(18)
C73 H73 0.9500
C64 C63 1.38(2)
C64 C65 1.42(2)
C64 C70 1.44(2)
C70 C69 1.34(3)
C70 H70 0.9500
C69 C68 1.42(3)
C69 H69 0.9500
C68 C67 1.37(2)
C68 H68 0.9500
C67 C65 1.39(2)
C67 H67 0.9500
C66 C61 1.348(18)
C66 C65 1.449(18)
C66 H66 0.9500
C61 C62 1.458(17)
C62 C63 1.37(2)
C63 H63 0.9500
N1 C86 1.49(2)
N1 C88 1.495(18)
N1 C84 1.543(18)
C84 C85 1.50(2)
C86 C87 1.57(2)
C88 C89 1.47(2)
N2 C94 1.486(19)
N2 C90 1.51(2)
N2 C92 1.52(2)
C90 C91 1.50(4)
C92 C93 1.54(5)
C94 C95 1.52(2)
N3 C96 1.54(3)
N3 C99 1.54(3)
N3 C100 1.54(3)
C97 C96 1.33(4)
C99 C98 1.68(5)
C100 C101 1.58(3)
N4 C102 1.51(2)
N4 C106 1.51(2)
N4 C104 1.57(2)
C102 C103 1.53(3)
C104 C105 1.47(2)
C106 C107 1.55(2)
N5 C108 1.34(5)
N5 C112 1.59(4)
N5 C110 1.70(3)
C108 C109 1.41(6)
C110 C111 1.56(4)
C112 C113 1.23(5)

loop_
_geom_torsion_atom_site_label_1
_geom_torsion_atom_site_label_2
_geom_torsion_atom_site_label_3
_geom_torsion_atom_site_label_4
_geom_torsion
O8 Cu2 O7 C22 173.9(8)
O6 Cu2 O7 C22 1.0(8)
Tb1 Cu2 O7 C22 -19.2(9)
O4 Cu1 O3 C2 172.2(8)
O2 Cu1 O3 C2 -2.4(8)
Tb1 Cu1 O3 C2 -14.9(10)
O7 Cu2 O8 C31 175.6(8)
O5 Cu2 O8 C31 2.3(8)
Tb1 Cu2 O8 C31 8.8(10)
O10 Cu3 O11 C42 9.4(8)
O12 Cu3 O11 C42 -161.0(8)
Tb1 Cu3 O11 C42 18.0(10)
Cu1 O3 C2 C3 -178.7(10)
Cu1 O3 C2 C1 2.8(14)
O3 C2 C3 C4 -178.4(12)
C1 C2 C3 C4 -0.1(19)
C2 C3 C4 C5 2.0(18)
C2 C3 C4 C10 -179.3(12)
C5 C4 C10 C9 0.1(19)
C3 C4 C10 C9 -178.6(12)
C4 C10 C9 C8 -1(2)
C10 C9 C8 C7 1(2)
C3 C4 C5 C6 -0.5(18)
C10 C4 C5 C6 -179.2(12)
C3 C4 C5 C7 179.7(12)
C10 C4 C5 C7 1.0(19)
C9 C8 C7 C5 0(2)
C6 C5 C7 C8 179.1(14)
C4 C5 C7 C8 -1(2)
C4 C5 C6 C1 -3(2)
C7 C5 C6 C1 176.7(14)
Cu1 O2 C1 C6 -176.8(11)
Tb1 O2 C1 C6 -19(2)
Cu1 O2 C1 C2 -0.4(12)
Tb1 O2 C1 C2 157.1(10)
C5 C6 C1 O2 -178.6(12)
C5 C6 C1 C2 5.1(19)
O3 C2 C1 O2 -1.7(16)
C3 C2 C1 O2 179.9(11)
O3 C2 C1 C6 175.0(12)
C3 C2 C1 C6 -3.4(18)
Cu1 O4 C11 C16 172.8(10)
Cu1 O4 C11 C12 -3.5(13)
O4 C11 C16 C15 -178.6(11)
C12 C11 C16 C15 -2.4(18)
C11 C16 C15 C17 178.5(12)
C11 C16 C15 C14 -0.4(18)
C16 C15 C17 C18 -179.1(13)
C14 C15 C17 C18 0(2)
C15 C17 C18 C19 -1(2)
C17 C18 C19 C20 2(2)
C17 C15 C14 C20 1.1(18)
C16 C15 C14 C20 -179.9(12)
C17 C15 C14 C13 -178.6(12)
C16 C15 C14 C13 0.4(17)
C18 C19 C20 C14 -1(2)
C13 C14 C20 C19 179.2(13)
C15 C14 C20 C19 0(2)
C20 C14 C13 C12 -177.0(12)
C15 C14 C13 C12 2.6(18)
Cu1 O1 C12 C13 -178.5(10)
Tb1 O1 C12 C13 -2(2)
Cu1 O1 C12 C11 2.9(12)
Tb1 O1 C12 C11 179.9(9)
C14 C13 C12 O1 176.0(11)
C14 C13 C12 C11 -5.5(18)
O4 C11 C12 O1 0.4(15)
C16 C11 C12 O1 -176.1(10)
O4 C11 C12 C13 -178.2(11)
C16 C11 C12 C13 5.3(17)
C54 C53 C52 O9 -172.7(11)
C54 C53 C52 C51 4.8(18)
Cu3 O9 C52 C53 172.4(10)
Tb1 O9 C52 C53 16(2)
Cu3 O9 C52 C51 -5.2(11)
Tb1 O9 C52 C51 -161.9(9)
Cu3 O12 C51 C56 -169.8(11)
Cu3 O12 C51 C52 7.8(13)
C53 C52 C51 O12 -179.6(11)
O9 C52 C51 O12 -1.9(15)
C53 C52 C51 C56 -1.7(18)
O9 C52 C51 C56 176.0(11)
O12 C51 C56 C55 175.8(13)
C52 C51 C56 C55 -2(2)
C51 C56 C55 C54 2(2)
C51 C56 C55 C57 -172.9(16)
C56 C55 C57 C58 174(2)
C54 C55 C57 C58 -1(3)
C55 C57 C58 C59 6(4)
C57 C58 C59 C60 -8(4)
C58 C59 C60 C54 4(4)
C59 C60 C54 C55 1(3)
C59 C60 C54 C53 -177.8(19)
C56 C55 C54 C60 -178.1(14)
C57 C55 C54 C60 -3(2)
C56 C55 C54 C53 1(2)
C57 C55 C54 C53 176.1(15)
C52 C53 C54 C60 174.6(14)
C52 C53 C54 C55 -4.3(19)
Cu2 O6 C21 C26 -178.6(10)
Tb1 O6 C21 C26 -39(2)
Cu2 O6 C21 C22 1.4(12)
Tb1 O6 C21 C22 141.4(10)
O6 C21 C26 C25 -179.8(11)
C22 C21 C26 C25 0.2(18)
C21 C26 C25 C24 -0.2(19)
C21 C26 C25 C27 179.9(13)
C24 C25 C27 C28 0(2)
C26 C25 C27 C28 179.9(15)
C25 C27 C28 C29 0(3)
C27 C28 C29 C30 0(3)
C28 C29 C30 C24 0(3)
C27 C25 C24 C30 0(2)
C26 C25 C24 C30 179.7(13)
C27 C25 C24 C23 179.8(13)
C26 C25 C24 C23 -0.1(19)
C29 C30 C24 C25 0(2)
C29 C30 C24 C23 -179.8(16)
C25 C24 C23 C22 1(2)
C30 C24 C23 C22 -179.3(14)
Cu2 O7 C22 C23 178.7(11)
Cu2 O7 C22 C21 -0.4(13)
C24 C23 C22 O7 -179.6(12)
C24 C23 C22 C21 -1(2)
O6 C21 C22 O7 -0.7(15)
C26 C21 C22 O7 179.4(11)
O6 C21 C22 C23 -179.8(11)
C26 C21 C22 C23 0.2(18)
Cu2 O8 C31 C36 176.2(12)
Cu2 O8 C31 C32 -3.5(14)
Cu2 O5 C32 C33 -180.0(10)
Tb1 O5 C32 C33 12(2)
Cu2 O5 C32 C31 -0.9(12)
Tb1 O5 C32 C31 -168.8(10)
O8 C31 C32 C33 -177.8(12)
C36 C31 C32 C33 2.4(19)
O8 C31 C32 O5 3.1(16)
C36 C31 C32 O5 -176.7(12)
O5 C32 C33 C34 177.1(11)
C31 C32 C33 C34 -2.0(19)
C32 C33 C34 C35 -1(2)
C32 C33 C34 C40 -177.6(14)
O8 C31 C36 C35 -179.8(14)
C32 C31 C36 C35 0(2)
C40 C34 C35 C37 -2(2)
C33 C34 C35 C37 -179.3(15)
C40 C34 C35 C36 179.8(15)
C33 C34 C35 C36 3(2)
C31 C36 C35 C37 179.9(16)
C31 C36 C35 C34 -2(2)
C34 C35 C37 C38 4(3)
C36 C35 C37 C38 -178.0(19)
C35 C37 C38 C39 -2(3)
C37 C38 C39 C40 -2(3)
C38 C39 C40 C34 4(3)
C35 C34 C40 C39 -2(3)
C33 C34 C40 C39 175.2(17)
Cu3 O10 C41 C46 -175.7(9)
Tb1 O10 C41 C46 4(2)
Cu3 O10 C41 C42 6.7(11)
Tb1 O10 C41 C42 -173.2(10)
C45 C46 C41 O10 -176.3(10)
C45 C46 C41 C42 1.2(16)
Cu3 O11 C42 C43 176.2(12)
Cu3 O11 C42 C41 -8.1(13)
O10 C41 C42 O11 0.8(15)
C46 C41 C42 O11 -176.9(11)
O10 C41 C42 C43 176.8(12)
C46 C41 C42 C43 -0.9(18)
O11 C42 C43 C44 176.8(13)
C41 C42 C43 C44 1(2)
C42 C43 C44 C50 179.3(15)
C42 C43 C44 C45 -2(2)
C43 C44 C50 C49 179.1(16)
C45 C44 C50 C49 0(2)
C44 C50 C49 C48 -1(3)
C50 C49 C48 C47 2(3)
C49 C48 C47 C45 -2(2)
C48 C47 C45 C46 179.9(13)
C48 C47 C45 C44 1(2)
C41 C46 C45 C47 179.6(12)
C41 C46 C45 C44 -1.7(17)
C50 C44 C45 C47 -0.4(19)
C43 C44 C45 C47 -179.5(13)
C50 C44 C45 C46 -179.0(12)
C43 C44 C45 C46 1.9(18)
Cu4 O13 C72 C73 165.2(10)
Tb1 O13 C72 C73 -34(2)
Cu4 O13 C72 C71 -16.6(12)
Tb1 O13 C72 C71 143.7(12)
Cu4 O16 C71 C76 -166.1(11)
Cu4 O16 C71 C72 8.6(13)
O13 C72 C71 C76 -179.7(12)
C73 C72 C71 C76 -1.3(18)
O13 C72 C71 O16 5.6(15)
C73 C72 C71 O16 -176.1(11)
O16 C71 C76 C75 177.5(12)
C72 C71 C76 C75 3(2)
C71 C76 C75 C74 -5(2)
C71 C76 C75 C77 178.3(14)
C74 C75 C77 C78 -3(2)
C76 C75 C77 C78 173.8(17)
C75 C77 C78 C79 -1(3)
C77 C78 C79 C80 2(3)
C78 C79 C80 C74 0(2)
C77 C75 C74 C73 -177.9(13)
C76 C75 C74 C73 5.3(19)
C77 C75 C74 C80 5.1(19)
C76 C75 C74 C80 -171.8(13)
C79 C80 C74 C75 -4(2)
C79 C80 C74 C73 179.1(13)
O13 C72 C73 C74 179.6(11)
C71 C72 C73 C74 1.4(17)
C75 C74 C73 C72 -3.5(18)
C80 C74 C73 C72 173.5(12)
C63 C64 C70 C69 180(2)
C65 C64 C70 C69 -4(3)
C64 C70 C69 C68 2(4)
C70 C69 C68 C67 0(4)
C69 C68 C67 C65 0(3)
Cu4 O14 C61 C66 172.9(11)
Tb1 O14 C61 C66 4(3)
Cu4 O14 C61 C62 -1.4(15)
Tb1 O14 C61 C62 -169.9(12)
C65 C66 C61 O14 -176.8(13)
C65 C66 C61 C62 -3(2)
C68 C67 C65 C64 -2(3)
C68 C67 C65 C66 -175.3(17)
C63 C64 C65 C67 -180.0(17)
C70 C64 C65 C67 4(2)
C63 C64 C65 C66 -6(2)
C70 C64 C65 C66 177.8(15)
C61 C66 C65 C67 179.1(15)
C61 C66 C65 C64 5(2)
Cu4 O15 C62 C63 -172.1(13)
Cu4 O15 C62 C61 8.7(15)
O14 C61 C62 O15 -5.2(19)
C66 C61 C62 O15 -179.8(13)
O14 C61 C62 C63 175.6(14)
C66 C61 C62 C63 1(2)
O15 C62 C63 C64 178.9(15)
C61 C62 C63 C64 -2(2)
C65 C64 C63 C62 5(3)
C70 C64 C63 C62 -179.4(18)
C86 N1 C84 C85 150.9(13)
C88 N1 C84 C85 -80.6(15)
C88 N1 C86 C87 -68.6(19)
C84 N1 C86 C87 59.1(18)
C86 N1 C88 C89 -59.2(18)
C84 N1 C88 C89 174.8(13)
C94 N2 C90 C91 -170(2)
C92 N2 C90 C91 -42(3)
C94 N2 C92 C93 59(3)
C90 N2 C92 C93 -67(3)
C90 N2 C94 C95 -163.1(14)
C92 N2 C94 C95 68.9(17)
C99 N3 C96 C97 44(3)
C100 N3 C96 C97 152(3)
C96 N3 C99 C98 54(3)
C100 N3 C99 C98 -57(3)
C96 N3 C100 C101 68(2)
C99 N3 C100 C101 -168.8(17)
C106 N4 C102 C103 59(2)
C104 N4 C102 C103 -172.0(15)
C102 N4 C104 C105 172.9(14)
C106 N4 C104 C105 -55.3(16)
C102 N4 C106 C107 69.8(19)
C104 N4 C106 C107 -57.3(17)
C112 N5 C108 C109 139(7)
C110 N5 C108 C109 -108(7)
C108 N5 C110 C111 -53(4)
C112 N5 C110 C111 67(3)
C108 N5 C112 C113 -83(7)
C110 N5 C112 C113 163(5)
